data_7003319
loop_
_publ_author_name
'Lecren, Lollita'
'Roubeau, Olivier'
'Li, Yang-Guang'
'Le Goff, Xavier F.'
'Miyasaka, Hitoshi'
'Richard, Florent'
'Wernsdorfer, Wolfgang'
'Coulon, Claude'
'Cl\'erac, Rodolphe'

_publ_section_title
;
 One-dimensional coordination polymers of antiferromagnetically-coupled
 [Mn4] single-molecule magnets
;
_journal_issue 6
_journal_name_full 'Dalton Transactions'
_journal_page_first 755
_journal_page_last 766
_journal_paper_doi 10.1039/b715528j
_journal_year 2008
_chemical_formula_sum 'C58 H62 Cl2 Mn4 N10 O22'
_chemical_formula_weight 1541.84
_chemical_name_systematic
;
?
;
_space_group_IT_number 14
_symmetry_cell_setting monoclinic
_symmetry_space_group_name_Hall '-P 2ybc'
_symmetry_space_group_name_H-M 'P 1 21/c 1'
_atom_sites_solution_hydrogens geom
_atom_sites_solution_primary direct
_atom_sites_solution_secondary difmap
_audit_creation_method SHELXL-97
_cell_angle_alpha 90.00
_cell_angle_beta 110.80(3)
_cell_angle_gamma 90.00
_cell_formula_units_Z 2
_cell_length_a 13.484(3)
_cell_length_b 24.639(5)
_cell_length_c 10.849(2)
_cell_measurement_temperature 150(2)
_cell_volume 3369.5(14)
_computing_cell_refinement 'HKL Scalepack (Otwinowski & Minor 1997)'
_computing_data_collection 'Collect (Bruker AXS BV, 1997-2004)'
_computing_data_reduction 'HKL Denzo and Scalepack (Otwinowski & Minor 1997)'
_computing_structure_refinement 'SHELXL-97 (Sheldrick, 1997)'
_computing_structure_solution 'SHELXS-97 (Sheldrick, 1990)'
_diffrn_ambient_temperature 150(2)
_diffrn_detector_area_resol_mean 9
_diffrn_measured_fraction_theta_full 0.962
_diffrn_measured_fraction_theta_max 0.962
_diffrn_measurement_device_type KappaCCD
_diffrn_measurement_method CCD
_diffrn_radiation_monochromator graphite
_diffrn_radiation_source 'fine-focus sealed tube'
_diffrn_radiation_type MoK\a
_diffrn_radiation_wavelength 0.71073
_diffrn_reflns_av_R_equivalents 0.0540
_diffrn_reflns_av_sigmaI/netI 0.0758
_diffrn_reflns_limit_h_max 17
_diffrn_reflns_limit_h_min -17
_diffrn_reflns_limit_k_max 32
_diffrn_reflns_limit_k_min -31
_diffrn_reflns_limit_l_max 14
_diffrn_reflns_limit_l_min -12
_diffrn_reflns_number 21012
_diffrn_reflns_theta_full 27.71
_diffrn_reflns_theta_max 27.71
_diffrn_reflns_theta_min 2.66
_exptl_absorpt_coefficient_mu 0.893
_exptl_absorpt_correction_T_max 0.76
_exptl_absorpt_correction_T_min 0.62
_exptl_absorpt_correction_type multi-scan
_exptl_absorpt_process_details MULABS
_exptl_crystal_colour red
_exptl_crystal_density_diffrn 1.520
_exptl_crystal_density_method 'not measured'
_exptl_crystal_description block
_exptl_crystal_F_000 1580
_exptl_crystal_size_max 0.59
_exptl_crystal_size_mid 0.33
_exptl_crystal_size_min 0.32
_refine_diff_density_max 0.591
_refine_diff_density_min -0.495
_refine_diff_density_rms 0.080
_refine_ls_extinction_method none
_refine_ls_goodness_of_fit_ref 1.021
_refine_ls_hydrogen_treatment mixed
_refine_ls_matrix_type full
_refine_ls_number_parameters 459
_refine_ls_number_reflns 7609
_refine_ls_number_restraints 26
_refine_ls_restrained_S_all 1.035
_refine_ls_R_factor_all 0.0848
_refine_ls_R_factor_gt 0.0439
_refine_ls_shift/su_max 0.001
_refine_ls_shift/su_mean 0.000
_refine_ls_structure_factor_coef Fsqd
_refine_ls_weighting_details 'calc w=1/[\s^2^(Fo^2^)+(0.0383P)^2^+1.6936P] where P=(Fo^2^+2Fc^2^)/3'
_refine_ls_weighting_scheme calc
_refine_ls_wR_factor_gt 0.0903
_refine_ls_wR_factor_ref 0.1063
_reflns_number_gt 5111
_reflns_number_total 7609
_reflns_threshold_expression >2sigma(I)
_cod_data_source_file b715528j.txt
_cod_data_source_block ll296b
_cod_original_cell_volume 3369.5(12)
_cod_original_sg_symbol_H-M P21/c
_cod_database_code 7003319

loop_
_symmetry_equiv_pos_as_xyz
'x, y, z'
'-x, y+1/2, -z+1/2'
'-x, -y, -z'
'x, -y-1/2, z-1/2'

loop_
_atom_site_label
_atom_site_type_symbol
_atom_site_fract_x
_atom_site_fract_y
_atom_site_fract_z
_atom_site_U_iso_or_equiv
_atom_site_adp_type
_atom_site_occupancy
_atom_site_symmetry_multiplicity
_atom_site_calc_flag
_atom_site_refinement_flags
_atom_site_disorder_assembly
_atom_site_disorder_group
Mn1 Mn 0.62662(3) 0.455024(17) 0.25776(4) 0.02009(12) Uani 1 1 d . . .
Mn2 Mn 0.51054(3) 0.445074(16) -0.07482(4) 0.01809(11) Uani 1 1 d . . .
C1 C 0.7083(2) 0.37658(11) -0.0396(3) 0.0252(6) Uani 1 1 d . . .
H1 H 0.6936 0.3583 0.0290 0.030 Uiso 1 1 calc R . .
C2 C 0.7975(2) 0.36293(12) -0.0649(3) 0.0308(7) Uani 1 1 d . . .
H2 H 0.8439 0.3355 -0.0150 0.037 Uiso 1 1 calc R . .
C3 C 0.8189(2) 0.39002(13) -0.1651(3) 0.0332(7) Uani 1 1 d . . .
H3 H 0.8812 0.3818 -0.1833 0.040 Uiso 1 1 calc R . .
C4 C 0.7491(2) 0.42885(13) -0.2377(3) 0.0298(7) Uani 1 1 d . . .
H4 H 0.7620 0.4473 -0.3074 0.036 Uiso 1 1 calc R . .
C5 C 0.6599(2) 0.44063(12) -0.2079(3) 0.0229(6) Uani 1 1 d . . .
C6 C 0.5781(2) 0.48143(12) -0.2816(3) 0.0254(6) Uani 1 1 d . . .
H6A H 0.6117 0.5175 -0.2761 0.030 Uiso 1 1 calc R . .
H6B H 0.5472 0.4710 -0.3757 0.030 Uiso 1 1 calc R . .
C7 C 0.3611(2) 0.35345(12) -0.2730(3) 0.0267(7) Uani 1 1 d . . .
H7 H 0.3547 0.3773 -0.3442 0.032 Uiso 1 1 calc R . .
C8 C 0.3152(2) 0.30301(14) -0.2998(3) 0.0355(8) Uani 1 1 d . . .
H8 H 0.2762 0.2925 -0.3881 0.043 Uiso 1 1 calc R . .
C9 C 0.3262(3) 0.26768(14) -0.1968(3) 0.0385(8) Uani 1 1 d . . .
H9 H 0.2966 0.2323 -0.2134 0.046 Uiso 1 1 calc R . .
C10 C 0.3806(2) 0.28454(13) -0.0705(3) 0.0336(7) Uani 1 1 d . . .
H10 H 0.3888 0.2609 0.0016 0.040 Uiso 1 1 calc R . .
C11 C 0.4236(2) 0.33643(11) -0.0482(3) 0.0238(6) Uani 1 1 d . . .
C12 C 0.4789(2) 0.35912(12) 0.0868(3) 0.0272(7) Uani 1 1 d . . .
H12A H 0.4260 0.3663 0.1289 0.033 Uiso 1 1 calc R . .
H12B H 0.5297 0.3319 0.1412 0.033 Uiso 1 1 calc R . .
C13 C 0.8591(2) 0.41887(12) 0.2715(3) 0.0277(7) Uani 1 1 d . . .
H13 H 0.8500 0.3929 0.3312 0.033 Uiso 1 1 calc R . .
C14 C 0.9531(2) 0.41932(13) 0.2493(3) 0.0322(7) Uani 1 1 d . . .
H14 H 1.0078 0.3941 0.2924 0.039 Uiso 1 1 calc R . .
C15 C 0.9666(2) 0.45730(13) 0.1628(3) 0.0329(7) Uani 1 1 d . . .
H15 H 1.0314 0.4590 0.1467 0.039 Uiso 1 1 calc R . .
C16 C 0.8851(2) 0.49272(13) 0.1003(3) 0.0297(7) Uani 1 1 d . . .
H16 H 0.8926 0.5188 0.0397 0.036 Uiso 1 1 calc R . .
C17 C 0.7917(2) 0.48976(11) 0.1270(3) 0.0217(6) Uani 1 1 d . . .
C18 C 0.7015(2) 0.52816(12) 0.0619(3) 0.0237(6) Uani 1 1 d . . .
H18A H 0.7184 0.5642 0.1044 0.028 Uiso 1 1 calc R . .
H18B H 0.6927 0.5324 -0.0322 0.028 Uiso 1 1 calc R . .
CB1 C 0.6199(2) 0.37700(12) 0.4318(3) 0.0241(6) Uani 1 1 d . . .
CB2 C 0.6410(2) 0.33146(11) 0.5302(3) 0.0242(6) Uani 1 1 d . . .
CB3 C 0.5757(2) 0.32320(13) 0.6028(3) 0.0295(7) Uani 1 1 d . . .
HB3 H 0.5158 0.3459 0.5891 0.035 Uiso 1 1 calc R . .
CB4 C 0.5978(3) 0.28187(13) 0.6953(3) 0.0365(8) Uani 1 1 d . . .
HB4 H 0.5538 0.2767 0.7459 0.044 Uiso 1 1 calc R . .
CB5 C 0.6837(3) 0.24810(13) 0.7141(3) 0.0365(8) Uani 1 1 d . . .
HB5 H 0.6979 0.2194 0.7764 0.044 Uiso 1 1 calc R . .
CB6 C 0.7489(3) 0.25618(12) 0.6425(3) 0.0336(7) Uani 1 1 d . . .
HB6 H 0.8078 0.2328 0.6551 0.040 Uiso 1 1 calc R . .
CB7 C 0.7289(2) 0.29828(12) 0.5521(3) 0.0276(7) Uani 1 1 d . . .
HB7 H 0.7754 0.3044 0.5050 0.033 Uiso 1 1 calc R . .
C100 C 0.0046(3) 0.26533(18) 0.3889(4) 0.0551(10) Uani 1 1 d . . .
C101 C 0.0405(3) 0.23235(17) 0.3022(4) 0.0586(11) Uani 1 1 d . . .
H10A H -0.0115 0.2036 0.2631 0.088 Uiso 1 1 calc R . .
H10B H 0.1091 0.2160 0.3529 0.088 Uiso 1 1 calc R . .
H10C H 0.0481 0.2552 0.2321 0.088 Uiso 1 1 calc R . .
C200 C 0.9880(3) 0.43433(16) 0.6100(3) 0.0415(8) Uani 1 1 d . . .
C201 C 1.0870(3) 0.40411(16) 0.6437(4) 0.0505(10) Uani 1 1 d . . .
H20A H 1.0750 0.3710 0.5905 0.076 Uiso 1 1 calc R . .
H20B H 1.1122 0.3945 0.7375 0.076 Uiso 1 1 calc R . .
H20C H 1.1404 0.4266 0.6259 0.076 Uiso 1 1 calc R . .
N200 N 0.9111(2) 0.45787(15) 0.5830(3) 0.0535(9) Uani 1 1 d . . .
Cl10 Cl 0.16185(6) 0.36134(3) 0.10367(9) 0.0418(2) Uani 1 1 d D . .
O104 O 0.2125(2) 0.41032(10) 0.1649(2) 0.0559(7) Uani 1 1 d D A .
O102 O 0.23270(19) 0.32649(12) 0.0711(3) 0.0598(7) Uani 1 1 d D A .
O101 O 0.0879(8) 0.3807(5) -0.0230(10) 0.074(4) Uani 0.50 1 d PDU A 1
O100 O 0.1041(11) 0.3333(7) 0.1709(14) 0.111(5) Uani 0.50 1 d PDU A 1
O111 O 0.0649(9) 0.3703(6) 0.0040(13) 0.100(4) Uani 0.50 1 d PDU A 2
O110 O 0.1501(11) 0.3366(7) 0.2171(14) 0.110(5) Uani 0.50 1 d PDU A 2
N100 N -0.0244(3) 0.29167(18) 0.4546(4) 0.0821(12) Uani 1 1 d . . .
O1 O 0.60562(13) 0.50874(7) 0.07158(17) 0.0187(4) Uani 1 1 d . . .
O2 O 0.53370(14) 0.40754(7) 0.08378(17) 0.0214(4) Uani 1 1 d . . .
OB2 O 0.68252(15) 0.38150(8) 0.36856(18) 0.0288(5) Uani 1 1 d . . .
O7 O 0.71843(16) 0.50864(9) 0.42478(19) 0.0328(5) Uani 1 1 d . . .
OB1 O 0.54333(16) 0.40901(8) 0.4133(2) 0.0321(5) Uani 1 1 d . . .
N3 N 0.77902(17) 0.45359(9) 0.2125(2) 0.0222(5) Uani 1 1 d . . .
N2 N 0.41517(17) 0.37020(9) -0.1489(2) 0.0222(5) Uani 1 1 d . . .
N1 N 0.64058(17) 0.41517(9) -0.1088(2) 0.0204(5) Uani 1 1 d . . .
O3 O 0.49701(14) 0.48425(7) -0.22747(17) 0.0219(4) Uani 1 1 d . . .
O200 O 0.65018(18) 0.58722(9) 0.5550(2) 0.0356(5) Uani 1 1 d D . .
H201 H 0.704(2) 0.5927(14) 0.629(2) 0.043 Uiso 1 1 d D . .
H202 H 0.5871(17) 0.5851(14) 0.561(3) 0.043 Uiso 1 1 d D . .

loop_
_atom_site_aniso_label
_atom_site_aniso_U_11
_atom_site_aniso_U_22
_atom_site_aniso_U_33
_atom_site_aniso_U_23
_atom_site_aniso_U_13
_atom_site_aniso_U_12
Mn1 0.0213(2) 0.0213(2) 0.0179(2) 0.00235(17) 0.00736(17) 0.00357(18)
Mn2 0.0194(2) 0.0176(2) 0.0180(2) 0.00144(17) 0.00758(16) 0.00205(17)
C1 0.0279(15) 0.0212(15) 0.0250(15) 0.0003(12) 0.0076(12) 0.0049(12)
C2 0.0279(16) 0.0278(17) 0.0352(17) -0.0019(14) 0.0093(13) 0.0084(13)
C3 0.0267(16) 0.0404(19) 0.0347(18) -0.0057(15) 0.0135(13) 0.0064(14)
C4 0.0275(16) 0.0413(19) 0.0236(16) 0.0004(14) 0.0127(13) 0.0015(14)
C5 0.0235(15) 0.0264(16) 0.0184(14) -0.0026(12) 0.0069(11) 0.0010(12)
C6 0.0268(15) 0.0323(17) 0.0210(14) 0.0053(13) 0.0133(12) 0.0048(13)
C7 0.0256(15) 0.0306(17) 0.0245(16) -0.0051(13) 0.0097(12) 0.0014(13)
C8 0.0260(16) 0.043(2) 0.0360(18) -0.0169(16) 0.0094(14) -0.0064(14)
C9 0.0378(19) 0.0307(18) 0.049(2) -0.0134(16) 0.0184(16) -0.0098(15)
C10 0.0372(18) 0.0252(17) 0.0399(19) -0.0010(14) 0.0158(15) -0.0046(14)
C11 0.0227(15) 0.0197(15) 0.0311(16) -0.0014(12) 0.0121(12) -0.0023(12)
C12 0.0362(17) 0.0221(15) 0.0227(15) 0.0034(12) 0.0095(12) -0.0073(13)
C13 0.0288(16) 0.0294(17) 0.0249(16) 0.0031(13) 0.0095(12) 0.0089(13)
C14 0.0271(16) 0.0381(19) 0.0295(17) 0.0008(14) 0.0077(13) 0.0095(14)
C15 0.0216(15) 0.044(2) 0.0361(18) -0.0013(15) 0.0139(13) 0.0046(14)
C16 0.0280(16) 0.0304(17) 0.0328(17) 0.0008(14) 0.0134(13) 0.0012(13)
C17 0.0215(14) 0.0217(15) 0.0218(15) -0.0025(12) 0.0074(11) -0.0004(12)
C18 0.0235(15) 0.0227(15) 0.0275(15) -0.0002(12) 0.0124(12) -0.0021(12)
CB1 0.0286(16) 0.0247(16) 0.0156(14) -0.0004(12) 0.0036(12) -0.0009(13)
CB2 0.0283(15) 0.0222(15) 0.0199(14) -0.0016(12) 0.0059(12) -0.0013(12)
CB3 0.0302(16) 0.0316(17) 0.0270(16) 0.0026(14) 0.0102(13) 0.0001(13)
CB4 0.045(2) 0.0375(19) 0.0298(17) 0.0076(15) 0.0161(15) -0.0074(16)
CB5 0.049(2) 0.0277(18) 0.0253(16) 0.0083(14) 0.0039(15) -0.0045(15)
CB6 0.0402(19) 0.0255(17) 0.0289(17) 0.0015(14) 0.0045(14) 0.0079(14)
CB7 0.0360(17) 0.0279(16) 0.0181(15) 0.0001(12) 0.0085(12) 0.0032(13)
C100 0.053(2) 0.053(3) 0.051(2) -0.001(2) 0.007(2) -0.006(2)
C101 0.059(3) 0.059(3) 0.062(3) 0.010(2) 0.027(2) 0.001(2)
C200 0.0327(19) 0.059(2) 0.0294(18) -0.0073(16) 0.0064(14) -0.0033(18)
C201 0.039(2) 0.047(2) 0.061(2) -0.0074(19) 0.0111(18) 0.0038(17)
N200 0.0334(17) 0.084(3) 0.0386(17) -0.0077(17) 0.0072(13) 0.0095(17)
Cl10 0.0327(4) 0.0318(5) 0.0640(6) 0.0047(4) 0.0210(4) 0.0057(4)
O104 0.0560(16) 0.0475(16) 0.0556(16) -0.0046(13) 0.0093(13) -0.0088(13)
O102 0.0432(14) 0.072(2) 0.0671(17) -0.0031(15) 0.0226(13) 0.0254(14)
O101 0.057(6) 0.036(4) 0.082(5) 0.002(3) -0.033(4) 0.007(4)
O100 0.124(11) 0.051(4) 0.228(11) 0.007(7) 0.147(9) -0.009(7)
O111 0.035(4) 0.081(8) 0.141(7) -0.062(6) -0.021(5) 0.020(5)
O110 0.141(11) 0.057(5) 0.206(10) 0.059(7) 0.155(10) 0.035(7)
N100 0.089(3) 0.083(3) 0.063(3) -0.017(2) 0.013(2) 0.012(2)
O1 0.0161(9) 0.0199(10) 0.0208(10) 0.0014(8) 0.0073(7) -0.0005(8)
O2 0.0260(10) 0.0170(10) 0.0205(10) 0.0017(8) 0.0072(8) -0.0025(8)
OB2 0.0352(12) 0.0281(12) 0.0252(11) 0.0082(9) 0.0134(9) 0.0052(9)
O7 0.0308(12) 0.0358(13) 0.0277(11) -0.0066(10) 0.0054(9) 0.0003(10)
OB1 0.0313(11) 0.0302(12) 0.0356(12) 0.0066(10) 0.0129(9) 0.0099(10)
N3 0.0225(12) 0.0247(13) 0.0199(12) 0.0007(10) 0.0080(10) 0.0034(10)
N2 0.0223(12) 0.0235(13) 0.0223(12) -0.0013(10) 0.0098(10) 0.0015(10)
N1 0.0237(12) 0.0188(12) 0.0188(12) -0.0009(10) 0.0075(9) 0.0011(10)
O3 0.0214(10) 0.0251(11) 0.0210(10) 0.0040(8) 0.0098(8) 0.0047(8)
O200 0.0342(13) 0.0444(14) 0.0292(12) 0.0001(11) 0.0125(10) 0.0037(11)

loop_
_atom_type_symbol
_atom_type_description
_atom_type_scat_dispersion_real
_atom_type_scat_dispersion_imag
_atom_type_scat_source
C C 0.0033 0.0016 'International Tables Vol C Tables 4.2.6.8 and 6.1.1.4'
H H 0.0000 0.0000 'International Tables Vol C Tables 4.2.6.8 and 6.1.1.4'
N N 0.0061 0.0033 'International Tables Vol C Tables 4.2.6.8 and 6.1.1.4'
O O 0.0106 0.0060 'International Tables Vol C Tables 4.2.6.8 and 6.1.1.4'
Cl Cl 0.1484 0.1585 'International Tables Vol C Tables 4.2.6.8 and 6.1.1.4'
Mn Mn 0.3368 0.7283 'International Tables Vol C Tables 4.2.6.8 and 6.1.1.4'

loop_
_geom_angle_atom_site_label_1
_geom_angle_atom_site_label_2
_geom_angle_atom_site_label_3
_geom_angle
_geom_angle_site_symmetry_1
_geom_angle_site_symmetry_3
_geom_angle_publ_flag
OB2 Mn1 O3 139.37(7) . 3_665 ?
OB2 Mn1 O2 90.65(7) . . ?
O3 Mn1 O2 93.66(7) 3_665 . ?
OB2 Mn1 O7 93.52(8) . . ?
O3 Mn1 O7 83.67(8) 3_665 . ?
O2 Mn1 O7 175.75(7) . . ?
OB2 Mn1 N3 86.76(8) . . ?
O3 Mn1 N3 132.84(8) 3_665 . ?
O2 Mn1 N3 95.14(8) . . ?
O7 Mn1 N3 84.33(8) . . ?
OB2 Mn1 O1 149.89(7) . . ?
O3 Mn1 O1 68.31(7) 3_665 . ?
O2 Mn1 O1 72.72(7) . . ?
O7 Mn1 O1 103.17(7) . . ?
N3 Mn1 O1 70.45(7) . . ?
O3 Mn2 O2 176.06(8) . . ?
O3 Mn2 O1 83.57(8) . 3_665 ?
O2 Mn2 O1 98.30(8) . 3_665 ?
O3 Mn2 N1 81.19(8) . . ?
O2 Mn2 N1 96.49(9) . . ?
O1 Mn2 N1 163.21(8) 3_665 . ?
O3 Mn2 N2 104.24(8) . . ?
O2 Mn2 N2 79.03(8) . . ?
O1 Mn2 N2 97.21(8) 3_665 . ?
N1 Mn2 N2 93.35(8) . . ?
O3 Mn2 O1 96.66(8) . . ?
O2 Mn2 O1 80.27(7) . . ?
O1 Mn2 O1 80.90(7) 3_665 . ?
N1 Mn2 O1 93.86(8) . . ?
N2 Mn2 O1 158.71(7) . . ?
O3 Mn2 Mn2 90.82(6) . 3_665 ?
O2 Mn2 Mn2 88.15(6) . 3_665 ?
O1 Mn2 Mn2 44.26(5) 3_665 3_665 ?
N1 Mn2 Mn2 128.78(7) . 3_665 ?
N2 Mn2 Mn2 137.26(6) . 3_665 ?
O1 Mn2 Mn2 36.64(4) . 3_665 ?
N1 C1 C2 122.2(3) . . ?
N1 C1 H1 118.9 . . ?
C2 C1 H1 118.9 . . ?
C1 C2 C3 118.8(3) . . ?
C1 C2 H2 120.6 . . ?
C3 C2 H2 120.6 . . ?
C4 C3 C2 119.4(3) . . ?
C4 C3 H3 120.3 . . ?
C2 C3 H3 120.3 . . ?
C3 C4 C5 119.2(3) . . ?
C3 C4 H4 120.4 . . ?
C5 C4 H4 120.4 . . ?
N1 C5 C4 121.3(3) . . ?
N1 C5 C6 115.1(2) . . ?
C4 C5 C6 123.6(3) . . ?
O3 C6 C5 110.1(2) . . ?
O3 C6 H6A 109.6 . . ?
C5 C6 H6A 109.6 . . ?
O3 C6 H6B 109.6 . . ?
C5 C6 H6B 109.6 . . ?
H6A C6 H6B 108.2 . . ?
N2 C7 C8 122.1(3) . . ?
N2 C7 H7 118.9 . . ?
C8 C7 H7 118.9 . . ?
C7 C8 C9 119.2(3) . . ?
C7 C8 H8 120.4 . . ?
C9 C8 H8 120.4 . . ?
C10 C9 C8 119.0(3) . . ?
C10 C9 H9 120.5 . . ?
C8 C9 H9 120.5 . . ?
C9 C10 C11 119.7(3) . . ?
C9 C10 H10 120.2 . . ?
C11 C10 H10 120.2 . . ?
N2 C11 C10 121.2(3) . . ?
N2 C11 C12 115.7(2) . . ?
C10 C11 C12 123.1(3) . . ?
O2 C12 C11 112.1(2) . . ?
O2 C12 H12A 109.2 . . ?
C11 C12 H12A 109.2 . . ?
O2 C12 H12B 109.2 . . ?
C11 C12 H12B 109.2 . . ?
H12A C12 H12B 107.9 . . ?
N3 C13 C14 123.1(3) . . ?
N3 C13 H13 118.4 . . ?
C14 C13 H13 118.4 . . ?
C13 C14 C15 118.5(3) . . ?
C13 C14 H14 120.8 . . ?
C15 C14 H14 120.7 . . ?
C16 C15 C14 119.2(3) . . ?
C16 C15 H15 120.4 . . ?
C14 C15 H15 120.4 . . ?
C15 C16 C17 119.2(3) . . ?
C15 C16 H16 120.4 . . ?
C17 C16 H16 120.4 . . ?
N3 C17 C16 121.7(3) . . ?
N3 C17 C18 117.6(2) . . ?
C16 C17 C18 120.6(3) . . ?
O1 C18 C17 111.0(2) . . ?
O1 C18 H18A 109.4 . . ?
C17 C18 H18A 109.4 . . ?
O1 C18 H18B 109.4 . . ?
C17 C18 H18B 109.4 . . ?
H18A C18 H18B 108.0 . . ?
OB1 CB1 OB2 121.7(3) . . ?
OB1 CB1 CB2 121.2(3) . . ?
OB2 CB1 CB2 117.1(2) . . ?
CB3 CB2 CB7 119.4(3) . . ?
CB3 CB2 CB1 120.9(3) . . ?
CB7 CB2 CB1 119.6(3) . . ?
CB4 CB3 CB2 120.1(3) . . ?
CB4 CB3 HB3 120.0 . . ?
CB2 CB3 HB3 120.0 . . ?
CB5 CB4 CB3 120.3(3) . . ?
CB5 CB4 HB4 119.9 . . ?
CB3 CB4 HB4 119.9 . . ?
CB6 CB5 CB4 119.9(3) . . ?
CB6 CB5 HB5 120.1 . . ?
CB4 CB5 HB5 120.1 . . ?
CB5 CB6 CB7 120.3(3) . . ?
CB5 CB6 HB6 119.9 . . ?
CB7 CB6 HB6 119.9 . . ?
CB6 CB7 CB2 120.0(3) . . ?
CB6 CB7 HB7 120.0 . . ?
CB2 CB7 HB7 120.0 . . ?
N100 C100 C101 178.7(5) . . ?
C100 C101 H10A 109.5 . . ?
C100 C101 H10B 109.5 . . ?
H10A C101 H10B 109.5 . . ?
C100 C101 H10C 109.5 . . ?
H10A C101 H10C 109.5 . . ?
H10B C101 H10C 109.5 . . ?
N200 C200 C201 179.5(4) . . ?
C200 C201 H20A 109.5 . . ?
C200 C201 H20B 109.5 . . ?
H20A C201 H20B 109.5 . . ?
C200 C201 H20C 109.5 . . ?
H20A C201 H20C 109.5 . . ?
H20B C201 H20C 109.5 . . ?
O111 Cl10 O102 115.7(7) . . ?
O111 Cl10 O100 86.6(9) . . ?
O102 Cl10 O100 111.9(7) . . ?
O111 Cl10 O104 113.0(6) . . ?
O102 Cl10 O104 111.97(17) . . ?
O100 Cl10 O104 115.5(7) . . ?
O111 Cl10 O110 112.1(9) . . ?
O102 Cl10 O110 104.2(7) . . ?
O104 Cl10 O110 98.1(8) . . ?
O102 Cl10 O101 104.9(6) . . ?
O100 Cl10 O101 109.0(8) . . ?
O104 Cl10 O101 102.5(5) . . ?
O110 Cl10 O101 134.4(8) . . ?
C18 O1 Mn2 124.41(16) . 3_665 ?
C18 O1 Mn2 118.91(15) . . ?
Mn2 O1 Mn2 99.10(7) 3_665 . ?
C18 O1 Mn1 114.83(15) . . ?
Mn2 O1 Mn1 99.56(7) 3_665 . ?
Mn2 O1 Mn1 94.47(7) . . ?
C12 O2 Mn2 121.32(16) . . ?
C12 O2 Mn1 125.06(15) . . ?
Mn2 O2 Mn1 112.54(9) . . ?
CB1 OB2 Mn1 101.96(17) . . ?
C17 N3 C13 118.2(2) . . ?
C17 N3 Mn1 119.04(17) . . ?
C13 N3 Mn1 122.70(19) . . ?
C11 N2 C7 118.8(2) . . ?
C11 N2 Mn2 110.34(17) . . ?
C7 N2 Mn2 130.63(19) . . ?
C1 N1 C5 119.2(2) . . ?
C1 N1 Mn2 127.34(19) . . ?
C5 N1 Mn2 113.31(17) . . ?
C6 O3 Mn2 119.71(16) . . ?
C6 O3 Mn1 129.40(16) . 3_665 ?
Mn2 O3 Mn1 108.50(8) . 3_665 ?
H201 O200 H202 117(3) . . ?

loop_
_geom_bond_atom_site_label_1
_geom_bond_atom_site_label_2
_geom_bond_distance
_geom_bond_site_symmetry_2
_geom_bond_publ_flag
Mn1 OB2 2.157(2) . ?
Mn1 O3 2.1763(18) 3_665 ?
Mn1 O2 2.1959(19) . ?
Mn1 O7 2.229(2) . ?
Mn1 N3 2.276(2) . ?
Mn1 O1 2.3463(18) . ?
Mn2 O3 1.8690(18) . ?
Mn2 O2 1.8793(18) . ?
Mn2 O1 1.9464(18) 3_665 ?
Mn2 N1 2.053(2) . ?
Mn2 N2 2.229(2) . ?
Mn2 O1 2.2761(19) . ?
Mn2 Mn2 3.2203(9) 3_665 ?
C1 N1 1.347(3) . ?
C1 C2 1.367(4) . ?
C1 H1 0.9500 . ?
C2 C3 1.391(4) . ?
C2 H2 0.9500 . ?
C3 C4 1.377(4) . ?
C3 H3 0.9500 . ?
C4 C5 1.382(4) . ?
C4 H4 0.9500 . ?
C5 N1 1.347(3) . ?
C5 C6 1.496(4) . ?
C6 O3 1.414(3) . ?
C6 H6A 0.9900 . ?
C6 H6B 0.9900 . ?
C7 N2 1.348(3) . ?
C7 C8 1.373(4) . ?
C7 H7 0.9500 . ?
C8 C9 1.383(5) . ?
C8 H8 0.9500 . ?
C9 C10 1.369(4) . ?
C9 H9 0.9500 . ?
C10 C11 1.389(4) . ?
C10 H10 0.9500 . ?
C11 N2 1.345(3) . ?
C11 C12 1.496(4) . ?
C12 O2 1.410(3) . ?
C12 H12A 0.9900 . ?
C12 H12B 0.9900 . ?
C13 N3 1.348(3) . ?
C13 C14 1.372(4) . ?
C13 H13 0.9500 . ?
C14 C15 1.382(4) . ?
C14 H14 0.9500 . ?
C15 C16 1.379(4) . ?
C15 H15 0.9500 . ?
C16 C17 1.392(4) . ?
C16 H16 0.9500 . ?
C17 N3 1.340(3) . ?
C17 C18 1.504(4) . ?
C18 O1 1.418(3) . ?
C18 H18A 0.9900 . ?
C18 H18B 0.9900 . ?
CB1 OB1 1.258(3) . ?
CB1 OB2 1.268(3) . ?
CB1 CB2 1.505(4) . ?
CB2 CB3 1.389(4) . ?
CB2 CB7 1.389(4) . ?
CB3 CB4 1.385(4) . ?
CB3 HB3 0.9500 . ?
CB4 CB5 1.381(5) . ?
CB4 HB4 0.9500 . ?
CB5 CB6 1.379(5) . ?
CB5 HB5 0.9500 . ?
CB6 CB7 1.386(4) . ?
CB6 HB6 0.9500 . ?
CB7 HB7 0.9500 . ?
C100 N100 1.131(5) . ?
C100 C101 1.450(6) . ?
C101 H10A 0.9800 . ?
C101 H10B 0.9800 . ?
C101 H10C 0.9800 . ?
C200 N200 1.132(4) . ?
C200 C201 1.458(5) . ?
C201 H20A 0.9800 . ?
C201 H20B 0.9800 . ?
C201 H20C 0.9800 . ?
Cl10 O111 1.387(8) . ?
Cl10 O102 1.420(2) . ?
Cl10 O100 1.421(7) . ?
Cl10 O104 1.429(2) . ?
Cl10 O110 1.432(8) . ?
Cl10 O101 1.461(6) . ?
O1 Mn2 1.9464(18) 3_665 ?
O3 Mn1 2.1763(18) 3_665 ?
O200 H201 0.879(18) . ?
O200 H202 0.877(18) . ?
